data_7061489
loop_
_publ_author_name
'Leong, Chanel F.'
'Chan, Bun'
'Liu, Tianfu'
'Moore, Harrison S.'
'Hod, Idan'
'Solomon, Marcello B.'
'Usov, Pavel M.'
'Hupp, Joseph T.'
'Farha, Omar'
'D&#x2019;Alessandro, Deanna M.'

_publ_section_title
;
 Charge transfer in mixed and segregated stacks of tetrathiafulvalene,
 tetrathianaphthalene and naphthalene diimide: a structural, spectroscopic
 and computational study
;
_journal_issue 21
_journal_name_full 'New Journal of Chemistry'
_journal_page_first 10026
_journal_page_last 10036
_journal_paper_doi 10.1039/D2NJ00643J
_journal_volume 46
_journal_year 2022
_chemical_formula_moiety 'C24 H12 N4 O4, C6 H4 S4'
_chemical_formula_sum 'C30 H16 N4 O4 S4'
_chemical_formula_weight 624.71
_chemical_name_systematic
'2,7-bis(pyridin-4-yl)benzo[lmn][3,8]phenanthroline-1,3,6,8(2H,7H)-tetrone [1,4]dithiino[2,3-b][1,4]dithiine'
_space_group_crystal_system monoclinic
_space_group_IT_number 14
_space_group_name_Hall '-P 2ybc'
_space_group_name_H-M_alt 'P 1 21/c 1'
_atom_sites_solution_hydrogens geom
_atom_sites_solution_primary direct
_audit_creation_date 2022-03-28
_audit_creation_method
;
Olex2 1.3
(compiled 2020.11.12 svn.r5f609507 for OlexSys, GUI svn.r6408)
;
_audit_update_record
;
2022-03-29 deposited with the CCDC.	2022-04-12 downloaded from the CCDC.
;
_cell_angle_alpha 90
_cell_angle_beta 103.51
_cell_angle_gamma 90
_cell_formula_units_Z 2
_cell_length_a 14.044
_cell_length_b 8.232
_cell_length_c 11.711
_cell_measurement_reflns_used 9458
_cell_measurement_temperature 299(2)
_cell_measurement_theta_max 68.27
_cell_measurement_theta_min 3.24
_cell_volume 1316.447
_computing_cell_refinement 'SAINT v8.34A (Bruker, 2013)'
_computing_data_reduction 'SAINT v8.34A (Bruker, 2013)'
_computing_molecular_graphics 'Olex2 1.3 (Dolomanov et al., 2009)'
_computing_publication_material 'Olex2 1.3 (Dolomanov et al., 2009)'
_computing_structure_refinement 'XL (Sheldrick, 2008)'
_diffrn_ambient_temperature 299.15
_diffrn_measured_fraction_theta_full 0.993
_diffrn_measured_fraction_theta_max 0.987
_diffrn_measurement_device_type 'Bruker APEX-II CCD'
_diffrn_measurement_method '\f and \w scans'
_diffrn_radiation_type CuK\a
_diffrn_radiation_wavelength 1.54178
_diffrn_reflns_av_R_equivalents 0.0326
_diffrn_reflns_av_unetI/netI 0.0200
_diffrn_reflns_Laue_measured_fraction_full 0.993
_diffrn_reflns_Laue_measured_fraction_max 0.987
_diffrn_reflns_limit_h_max 16
_diffrn_reflns_limit_h_min -16
_diffrn_reflns_limit_k_max 8
_diffrn_reflns_limit_k_min -9
_diffrn_reflns_limit_l_max 14
_diffrn_reflns_limit_l_min -13
_diffrn_reflns_number 11251
_diffrn_reflns_point_group_measured_fraction_full 0.993
_diffrn_reflns_point_group_measured_fraction_max 0.987
_diffrn_reflns_theta_full 67.679
_diffrn_reflns_theta_max 68.261
_diffrn_reflns_theta_min 3.236
_diffrn_standards_number 0
_exptl_absorpt_coefficient_mu 3.721
_exptl_absorpt_correction_T_max 0.7531
_exptl_absorpt_correction_T_min 0.5484
_exptl_absorpt_correction_type multi-scan
_exptl_absorpt_process_details
;
SADABS-2014/2 (Bruker,2014/2) was used for absorption correction.
wR2(int) was 0.0677 before and 0.0384 after correction.
The Ratio of minimum to maximum transmission is 0.7282.
The \l/2 correction factor is 0.00150.
;
_exptl_crystal_colour 'dark red'
_exptl_crystal_density_diffrn 1.576
_exptl_crystal_description needle
_exptl_crystal_F_000 640
_exptl_crystal_size_max 0.03
_exptl_crystal_size_mid 0.01
_exptl_crystal_size_min 0.01
_refine_diff_density_max 0.195
_refine_diff_density_min -0.221
_refine_diff_density_rms 0.052
_refine_ls_extinction_method none
_refine_ls_goodness_of_fit_ref 1.052
_refine_ls_hydrogen_treatment constr
_refine_ls_matrix_type full
_refine_ls_number_parameters 190
_refine_ls_number_reflns 2375
_refine_ls_number_restraints 0
_refine_ls_restrained_S_all 1.052
_refine_ls_R_factor_all 0.0296
_refine_ls_R_factor_gt 0.0292
_refine_ls_shift/su_max 0.001
_refine_ls_shift/su_mean 0.000
_refine_ls_structure_factor_coef Fsqd
_refine_ls_weighting_details 'w=1/[\s^2^(Fo^2^)+(0.0460P)^2^+0.4216P] where P=(Fo^2^+2Fc^2^)/3'
_refine_ls_weighting_scheme calc
_refine_ls_wR_factor_gt 0.0817
_refine_ls_wR_factor_ref 0.0823
_reflns_Friedel_coverage 0.000
_reflns_number_gt 2328
_reflns_number_total 2375
_reflns_threshold_expression 'I > 2\s(I)'
_cod_data_source_file d2nj00643j2.cif
_cod_data_source_block TTN-DPNI
_cod_depositor_comments 'Adding full bibliography for 7061488--7061490.cif.'
_cod_original_cell_volume 1316.4
_cod_database_code 7061489
_shelx_shelxl_version_number 2018/3
_shelx_space_group_comment
;
The symmetry employed for this shelxl refinement is uniquely defined
by the following loop, which should always be used as a source of
symmetry information in preference to the above space-group names.
They are only intended as comments.
;
_shelx_estimated_absorpt_t_max 0.964
_shelx_estimated_absorpt_t_min 0.897
_olex2_refinement_description
;
1. Fixed Uiso
 At 1.2 times of:
  All C(H) groups
2.a Aromatic/amide H refined with riding coordinates:
 C10(H10), C9(H9), C4(H4), C1(H1), C2(H2), C5(H5), C14(H14), C15(H15)
;
_olex2_submission_special_instructions 'No special instructions were received'

loop_
_space_group_symop_operation_xyz
'x, y, z'
'-x, y+1/2, -z+1/2'
'-x, -y, -z'
'x, -y-1/2, z-1/2'

loop_
_atom_site_label
_atom_site_type_symbol
_atom_site_fract_x
_atom_site_fract_y
_atom_site_fract_z
_atom_site_U_iso_or_equiv
_atom_site_adp_type
_atom_site_occupancy
_atom_site_site_symmetry_order
_atom_site_calc_flag
_atom_site_refinement_flags_posn
_atom_site_refinement_flags_adp
_atom_site_refinement_flags_occupancy
_atom_site_disorder_assembly
_atom_site_disorder_group
N2 N -0.37796(9) 0.42707(15) 0.29393(10) 0.0357(3) Uani 1 1 d . . . . .
O1 O -0.24567(8) 0.56416(17) 0.26410(10) 0.0515(3) Uani 1 1 d . . . . .
O2 O -0.51491(8) 0.30726(16) 0.32608(10) 0.0535(3) Uani 1 1 d . . . . .
C11 C -0.62340(10) 0.46821(17) -0.09780(12) 0.0321(3) Uani 1 1 d . . . . .
C10 C -0.67192(10) 0.39568(19) -0.02198(13) 0.0377(3) Uani 1 1 d . . . . .
H10 H -0.737180 0.365462 -0.048373 0.045 Uiso 1 1 calc R U . . .
C7 C -0.47539(11) 0.37557(17) 0.25767(13) 0.0362(3) Uani 1 1 d . . . . .
C9 C -0.62318(11) 0.36737(19) 0.09472(13) 0.0377(3) Uani 1 1 d . . . . .
H9 H -0.656641 0.319612 0.145813 0.045 Uiso 1 1 calc R U . . .
C12 C -0.52488(9) 0.51543(16) -0.05853(12) 0.0300(3) Uani 1 1 d . . . . .
C8 C -0.52623(10) 0.40933(17) 0.13495(12) 0.0328(3) Uani 1 1 d . . . . .
C3 C -0.32737(10) 0.39734(18) 0.41465(13) 0.0363(3) Uani 1 1 d . . . . .
N1 N -0.23143(12) 0.3391(2) 0.64672(13) 0.0579(4) Uani 1 1 d . . . . .
C6 C -0.32606(10) 0.51103(18) 0.22248(12) 0.0357(3) Uani 1 1 d . . . . .
C4 C -0.35953(12) 0.4693(2) 0.50530(14) 0.0445(4) Uani 1 1 d . . . . .
H4 H -0.413340 0.538541 0.490437 0.053 Uiso 1 1 calc R U . . .
C1 C -0.20152(13) 0.2738(2) 0.55754(16) 0.0554(4) Uani 1 1 d . . . . .
H1 H -0.146456 0.207356 0.574979 0.066 Uiso 1 1 calc R U . . .
C2 C -0.24659(12) 0.2976(2) 0.44036(14) 0.0459(4) Uani 1 1 d . . . . .
H2 H -0.223065 0.247989 0.381106 0.055 Uiso 1 1 calc R U . . .
C5 C -0.30916(14) 0.4351(3) 0.61870(15) 0.0550(4) Uani 1 1 d . . . . .
H5 H -0.331323 0.482680 0.679711 0.066 Uiso 1 1 calc R U . . .
S2 S -0.11323(3) 0.86562(5) 0.37357(3) 0.04208(13) Uani 1 1 d . . . . .
C14 C -0.08697(13) 0.6955(2) 0.46620(15) 0.0487(4) Uani 1 1 d . . . . .
H14 H -0.096691 0.592836 0.432339 0.058 Uiso 1 1 calc R U . . .
S1 S -0.03208(3) 0.89002(5) 0.65793(3) 0.04567(14) Uani 1 1 d . . . . .
C13 C -0.01689(10) 0.99579(18) 0.44198(12) 0.0353(3) Uani 1 1 d . . . . .
C15 C -0.05423(13) 0.7053(2) 0.58111(15) 0.0498(4) Uani 1 1 d . . . . .
H15 H -0.042217 0.609248 0.623814 0.060 Uiso 1 1 calc R U . . .

loop_
_atom_site_aniso_label
_atom_site_aniso_U_11
_atom_site_aniso_U_22
_atom_site_aniso_U_33
_atom_site_aniso_U_23
_atom_site_aniso_U_13
_atom_site_aniso_U_12
N2 0.0323(6) 0.0430(7) 0.0315(6) 0.0029(5) 0.0069(5) -0.0021(5)
O1 0.0372(6) 0.0767(8) 0.0381(6) 0.0005(6) 0.0035(5) -0.0196(6)
O2 0.0449(6) 0.0714(8) 0.0432(6) 0.0197(6) 0.0082(5) -0.0147(6)
C11 0.0294(6) 0.0348(7) 0.0330(7) -0.0021(5) 0.0087(5) -0.0020(5)
C10 0.0277(7) 0.0473(8) 0.0388(8) -0.0003(6) 0.0091(6) -0.0068(6)
C7 0.0347(7) 0.0376(8) 0.0369(8) 0.0040(6) 0.0095(6) -0.0025(6)
C9 0.0330(7) 0.0454(8) 0.0370(8) 0.0036(6) 0.0129(6) -0.0071(6)
C12 0.0296(6) 0.0296(6) 0.0321(7) -0.0022(5) 0.0097(5) -0.0015(5)
C8 0.0320(7) 0.0340(7) 0.0336(7) -0.0003(5) 0.0098(5) -0.0026(5)
C3 0.0358(7) 0.0398(8) 0.0327(7) 0.0024(6) 0.0067(6) -0.0028(6)
N1 0.0587(9) 0.0719(10) 0.0392(8) 0.0073(7) 0.0035(7) 0.0077(8)
C6 0.0321(7) 0.0417(8) 0.0341(7) -0.0024(6) 0.0092(6) -0.0029(6)
C4 0.0427(8) 0.0511(9) 0.0398(8) 0.0012(7) 0.0097(6) 0.0071(7)
C1 0.0498(9) 0.0616(11) 0.0510(10) 0.0091(8) 0.0040(7) 0.0162(8)
C2 0.0457(8) 0.0490(9) 0.0432(9) 0.0007(7) 0.0106(7) 0.0083(7)
C5 0.0596(10) 0.0700(12) 0.0359(8) -0.0026(8) 0.0122(7) 0.0066(9)
S2 0.0361(2) 0.0527(2) 0.0340(2) -0.00195(15) 0.00139(15) -0.00602(15)
C14 0.0520(9) 0.0445(9) 0.0474(9) -0.0034(7) 0.0070(7) -0.0077(7)
S1 0.0502(2) 0.0562(3) 0.0324(2) -0.00064(15) 0.01320(17) -0.00841(17)
C13 0.0303(7) 0.0441(8) 0.0320(7) -0.0028(6) 0.0082(5) -0.0009(6)
C15 0.0556(10) 0.0457(9) 0.0457(9) 0.0063(7) 0.0070(7) -0.0057(8)

loop_
_atom_type_symbol
_atom_type_description
_atom_type_scat_dispersion_real
_atom_type_scat_dispersion_imag
_atom_type_scat_source
C C 0.0181 0.0091 'International Tables Vol C Tables 4.2.6.8 and 6.1.1.4'
H H 0.0000 0.0000 'International Tables Vol C Tables 4.2.6.8 and 6.1.1.4'
N N 0.0311 0.0180 'International Tables Vol C Tables 4.2.6.8 and 6.1.1.4'
O O 0.0492 0.0322 'International Tables Vol C Tables 4.2.6.8 and 6.1.1.4'
S S 0.3331 0.5567 'International Tables Vol C Tables 4.2.6.8 and 6.1.1.4'

loop_
_geom_angle_atom_site_label_1
_geom_angle_atom_site_label_2
_geom_angle_atom_site_label_3
_geom_angle
_geom_angle_site_symmetry_1
_geom_angle_site_symmetry_3
_geom_angle_publ_flag
C7 N2 C3 117.84(11) . . ?
C7 N2 C6 124.86(12) . . ?
C6 N2 C3 117.27(11) . . ?
C10 C11 C12 120.44(13) . . ?
C10 C11 C6 119.49(12) . 3_465 ?
C12 C11 C6 120.00(12) . 3_465 ?
C11 C10 H10 120.0 . . ?
C11 C10 C9 120.01(13) . . ?
C9 C10 H10 120.0 . . ?
N2 C7 C8 117.06(12) . . ?
O2 C7 N2 120.34(14) . . ?
O2 C7 C8 122.60(13) . . ?
C10 C9 H9 119.6 . . ?
C8 C9 C10 120.81(13) . . ?
C8 C9 H9 119.6 . . ?
C11 C12 C12 119.64(15) . 3_465 ?
C11 C12 C8 121.32(13) . 3_465 ?
C12 C12 C8 119.02(15) 3_465 3_465 ?
C9 C8 C7 120.09(13) . . ?
C9 C8 C12 120.06(13) . 3_465 ?
C12 C8 C7 119.86(12) 3_465 . ?
C4 C3 N2 120.30(13) . . ?
C2 C3 N2 120.42(13) . . ?
C2 C3 C4 119.27(14) . . ?
C5 N1 C1 116.13(15) . . ?
N2 C6 C11 116.56(12) . 3_465 ?
O1 C6 N2 120.23(13) . . ?
O1 C6 C11 123.19(13) . 3_465 ?
C3 C4 H4 121.1 . . ?
C5 C4 C3 117.79(15) . . ?
C5 C4 H4 121.1 . . ?
N1 C1 H1 117.7 . . ?
N1 C1 C2 124.55(16) . . ?
C2 C1 H1 117.7 . . ?
C3 C2 C1 117.67(15) . . ?
C3 C2 H2 121.2 . . ?
C1 C2 H2 121.2 . . ?
N1 C5 C4 124.57(16) . . ?
N1 C5 H5 117.7 . . ?
C4 C5 H5 117.7 . . ?
C14 S2 C13 100.11(7) . . ?
S2 C14 H14 118.2 . . ?
C15 C14 S2 123.63(14) . . ?
C15 C14 H14 118.2 . . ?
C15 S1 C13 99.88(7) . 3_576 ?
S1 C13 S2 113.54(8) 3_576 . ?
C13 C13 S2 123.17(15) 3_576 . ?
C13 C13 S1 123.27(15) 3_576 3_576 ?
C14 C15 S1 123.60(14) . . ?
C14 C15 H15 118.2 . . ?
S1 C15 H15 118.2 . . ?

loop_
_geom_bond_atom_site_label_1
_geom_bond_atom_site_label_2
_geom_bond_distance
_geom_bond_site_symmetry_2
_geom_bond_publ_flag
N2 C7 1.4004(19) . ?
N2 C3 1.4471(18) . ?
N2 C6 1.4121(18) . ?
O1 C6 1.2027(18) . ?
O2 C7 1.2139(18) . ?
C11 C10 1.375(2) . ?
C11 C12 1.4071(19) . ?
C11 C6 1.477(2) 3_465 ?
C10 H10 0.9300 . ?
C10 C9 1.398(2) . ?
C7 C8 1.474(2) . ?
C9 H9 0.9300 . ?
C9 C8 1.377(2) . ?
C12 C12 1.409(3) 3_465 ?
C12 C8 1.4141(19) 3_465 ?
C3 C4 1.380(2) . ?
C3 C2 1.375(2) . ?
N1 C1 1.327(2) . ?
N1 C5 1.325(2) . ?
C4 H4 0.9300 . ?
C4 C5 1.380(2) . ?
C1 H1 0.9300 . ?
C1 C2 1.384(2) . ?
C2 H2 0.9300 . ?
C5 H5 0.9300 . ?
S2 C14 1.7570(18) . ?
S2 C13 1.7647(14) . ?
C14 H14 0.9300 . ?
C14 C15 1.319(2) . ?
S1 C13 1.7611(15) 3_576 ?
S1 C15 1.7568(18) . ?
C13 C13 1.332(3) 3_576 ?
C15 H15 0.9300 . ?

loop_
_geom_torsion_atom_site_label_1
_geom_torsion_atom_site_label_2
_geom_torsion_atom_site_label_3
_geom_torsion_atom_site_label_4
_geom_torsion
_geom_torsion_site_symmetry_1
_geom_torsion_site_symmetry_2
_geom_torsion_site_symmetry_3
_geom_torsion_site_symmetry_4
_geom_torsion_publ_flag
N2 C7 C8 C9 -177.61(13) . . . . ?
N2 C7 C8 C12 2.5(2) . . . 3_465 ?
N2 C3 C4 C5 179.25(15) . . . . ?
N2 C3 C2 C1 -179.88(15) . . . . ?
O2 C7 C8 C9 1.9(2) . . . . ?
O2 C7 C8 C12 -177.91(15) . . . 3_465 ?
C11 C10 C9 C8 -0.9(2) . . . . ?
C10 C11 C12 C12 1.5(2) . . . 3_465 ?
C10 C11 C12 C8 -179.78(13) . . . 3_465 ?
C10 C9 C8 C7 -178.75(14) . . . . ?
C10 C9 C8 C12 1.1(2) . . . 3_465 ?
C7 N2 C3 C4 -63.17(19) . . . . ?
C7 N2 C3 C2 117.06(16) . . . . ?
C7 N2 C6 O1 172.89(15) . . . . ?
C7 N2 C6 C11 -5.8(2) . . . 3_465 ?
C12 C11 C10 C9 -0.5(2) . . . . ?
C3 N2 C7 O2 -0.5(2) . . . . ?
C3 N2 C7 C8 179.01(12) . . . . ?
C3 N2 C6 O1 -4.9(2) . . . . ?
C3 N2 C6 C11 176.48(12) . . . 3_465 ?
C3 C4 C5 N1 0.7(3) . . . . ?
N1 C1 C2 C3 0.7(3) . . . . ?
C6 N2 C7 O2 -178.30(14) . . . . ?
C6 N2 C7 C8 1.3(2) . . . . ?
C6 N2 C3 C4 114.75(16) . . . . ?
C6 N2 C3 C2 -65.02(19) . . . . ?
C6 C11 C10 C9 176.53(14) 3_465 . . . ?
C6 C11 C12 C12 -175.46(15) 3_465 . . 3_465 ?
C6 C11 C12 C8 3.3(2) 3_465 . . 3_465 ?
C4 C3 C2 C1 0.3(2) . . . . ?
C1 N1 C5 C4 0.3(3) . . . . ?
C2 C3 C4 C5 -1.0(2) . . . . ?
C5 N1 C1 C2 -1.0(3) . . . . ?
S2 C14 C15 S1 -0.1(3) . . . . ?
C14 S2 C13 S1 141.60(9) . . . 3_576 ?
C14 S2 C13 C13 -37.05(19) . . . 3_576 ?
C13 S2 C14 C15 38.08(18) . . . . ?
C13 S1 C15 C14 -38.42(18) 3_576 . . . ?
